data_7231177
loop_
_publ_author_name
'Seth, Saikat Kumar'
'Bauz\'a, Antonio'
'Mahmoudi, Ghodrat'
'Stilinovi\'c, Vladimir'
'L\'opez-Torres, Elena'
'Zaragoza, Guillermo'
'Keramidas, Anastasios D.'
'Frontera, Antonio'

_publ_section_title
;
 On the importance of Pb&#x22EF;X (X = O, N, S, Br) tetrel bonding
 interactions in a series of tetra- and hexa-coordinated Pb(ii) compounds
;
_journal_issue 34
_journal_name_full CrystEngComm
_journal_page_first 5033
_journal_paper_doi 10.1039/C8CE00919H
_journal_volume 20
_journal_year 2018
_chemical_formula_sum 'C18 H15 Br N4 O2 Pb'
_chemical_formula_weight 606.44
_space_group_crystal_system triclinic
_space_group_IT_number 2
_space_group_name_Hall '-P 1'
_space_group_name_H-M_alt 'P -1'
_symmetry_space_group_name_Hall '-P 1'
_symmetry_space_group_name_H-M 'P -1'
_atom_sites_solution_hydrogens mixed
_audit_creation_method SHELXL-2014/7
_audit_update_record
;
2018-04-29 deposited with the CCDC.
2018-07-18 downloaded from the CCDC.
;
_cell_angle_alpha 103.736(2)
_cell_angle_beta 105.229(3)
_cell_angle_gamma 102.200(2)
_cell_formula_units_Z 2
_cell_length_a 9.2807(13)
_cell_length_b 10.2962(15)
_cell_length_c 10.9703(13)
_cell_measurement_reflns_used 3689
_cell_measurement_temperature 183(2)
_cell_measurement_theta_max 26.3484
_cell_measurement_theta_min 3.3638
_cell_volume 939.7(2)
_computing_cell_refinement 'CrystalClear (Rigaku Inc., 2008)'
_computing_data_collection 'CrystalClear (Rigaku Inc., 2008)'
_computing_data_reduction 'CrystalClear (Rigaku Inc., 2008)'
_computing_structure_refinement 'SHELXL-2014/7 (Sheldrick, 2014)'
_diffrn_ambient_temperature 183(2)
_diffrn_detector_area_resol_mean 14.9365
_diffrn_measured_fraction_theta_full 0.991
_diffrn_measured_fraction_theta_max 0.977
_diffrn_measurement_device
;
Mercury (2x2 bin mode)
;
_diffrn_measurement_method dtprofit.ref
_diffrn_radiation_detector CCD
_diffrn_radiation_monochromator 'Graphite Monochromator'
_diffrn_radiation_source 'Sealed Tube'
_diffrn_radiation_type MoK\a
_diffrn_radiation_wavelength 0.71073
_diffrn_reflns_av_R_equivalents 0.0228
_diffrn_reflns_av_unetI/netI 0.0285
_diffrn_reflns_Laue_measured_fraction_full 0.991
_diffrn_reflns_Laue_measured_fraction_max 0.977
_diffrn_reflns_limit_h_max 9
_diffrn_reflns_limit_h_min -11
_diffrn_reflns_limit_k_max 12
_diffrn_reflns_limit_k_min -12
_diffrn_reflns_limit_l_max 13
_diffrn_reflns_limit_l_min -13
_diffrn_reflns_number 8225
_diffrn_reflns_point_group_measured_fraction_full 0.991
_diffrn_reflns_point_group_measured_fraction_max 0.977
_diffrn_reflns_theta_full 25.242
_diffrn_reflns_theta_max 26.344
_diffrn_reflns_theta_min 3.292
_diffrn_source_current 40.0000
_diffrn_source_power 2.0000
_diffrn_source_voltage 50.0000
_exptl_absorpt_coefficient_mu 11.122
_exptl_absorpt_correction_T_max 1.0000
_exptl_absorpt_correction_T_min 0.6642
_exptl_absorpt_correction_type multi-scan
_exptl_absorpt_process_details '(Blessing, 1995)'
_exptl_crystal_colour Colorless
_exptl_crystal_density_diffrn 2.143
_exptl_crystal_description Prism
_exptl_crystal_F_000 568
_exptl_crystal_size_max 0.220
_exptl_crystal_size_mid 0.190
_exptl_crystal_size_min 0.190
_refine_diff_density_max 2.503
_refine_diff_density_min -1.387
_refine_diff_density_rms 0.171
_refine_ls_extinction_method none
_refine_ls_goodness_of_fit_ref 1.145
_refine_ls_hydrogen_treatment mixed
_refine_ls_matrix_type full
_refine_ls_number_parameters 241
_refine_ls_number_reflns 3753
_refine_ls_number_restraints 3
_refine_ls_restrained_S_all 1.145
_refine_ls_R_factor_all 0.0330
_refine_ls_R_factor_gt 0.0294
_refine_ls_shift/su_max 0.003
_refine_ls_shift/su_mean 0.000
_refine_ls_structure_factor_coef Fsqd
_refine_ls_weighting_details 'w=1/[\s^2^(Fo^2^)+(0.0302P)^2^+3.8537P] where P=(Fo^2^+2Fc^2^)/3'
_refine_ls_weighting_scheme calc
_refine_ls_wR_factor_gt 0.0670
_refine_ls_wR_factor_ref 0.0703
_reflns_Friedel_coverage 0.000
_reflns_number_gt 3456
_reflns_number_total 3753
_reflns_threshold_expression 'I > 2\s(I)'
_cod_data_source_file c8ce00919h2.cif
_cod_data_source_block shelx_CCDC1
_cod_depositor_comments
;
The following automatic conversions were performed:

'_exptl_absorpt_correction_type' value 'Multi-scan' changed to
'multi-scan' according to
/home/data/users/saulius/crontab/automatic-downloads/rss-feeds/RSC/lib/dictionaries/cif_core.dic
dictionary named 'cif_core.dic' version 2.4.2 from 2011-04-26.

Automatic conversion script
Id: cif_fix_values 4973 2017-02-22 13:04:09Z antanas 

 Adding full bibliography for 7231176--7231180.cif.
;
_cod_original_sg_symbol_H-M P-1
_cod_database_code 7231177
_shelx_shelxl_version_number 2014/7
_shelx_space_group_comment
;
The symmetry employed for this shelxl refinement is uniquely defined
by the following loop, which should always be used as a source of
symmetry information in preference to the above space-group names.
They are only intended as comments.
;
_shelx_estimated_absorpt_t_min 0.193
_shelx_estimated_absorpt_t_max 0.226

loop_
_space_group_symop_operation_xyz
'x, y, z'
'-x, -y, -z'

loop_
_atom_site_label
_atom_site_type_symbol
_atom_site_fract_x
_atom_site_fract_y
_atom_site_fract_z
_atom_site_U_iso_or_equiv
_atom_site_adp_type
_atom_site_occupancy
_atom_site_site_symmetry_order
_atom_site_calc_flag
_atom_site_refinement_flags_posn
_atom_site_refinement_flags_adp
Pb1 Pb 0.30987(2) 1.07814(2) 0.07443(2) 0.01879(8) Uani 1 1 d . .
Br1 Br 0.44832(6) 0.86892(6) 0.10274(5) 0.02256(12) Uani 1 1 d . .
O1 O 0.1506(5) 0.9069(4) -0.1495(4) 0.0237(8) Uani 1 1 d . .
N1 N -0.0230(5) 0.8041(5) -0.0539(4) 0.0203(9) Uani 1 1 d . .
N2 N 0.0815(5) 0.8957(5) 0.0678(4) 0.0179(9) Uani 1 1 d . .
N3 N 0.2849(6) 1.0667(5) 0.3036(5) 0.0234(10) Uani 1 1 d . .
N4 N -0.2463(8) 0.5028(6) -0.5276(6) 0.0442(15) Uani 1 1 d . .
C1 C 0.0615(6) 0.8670(6) 0.1720(5) 0.0185(10) Uani 1 1 d . .
C2 C 0.1719(7) 0.9581(6) 0.3020(5) 0.0213(11) Uani 1 1 d . .
C3 C 0.1659(8) 0.9289(7) 0.4190(6) 0.0318(14) Uani 1 1 d . .
H3 H 0.0858 0.8528 0.4168 0.038 Uiso 1 1 calc R U
C4 C 0.2795(9) 1.0133(8) 0.5388(6) 0.0394(16) Uani 1 1 d . .
H4 H 0.2783 0.9939 0.6190 0.047 Uiso 1 1 calc R U
C5 C 0.3930(8) 1.1243(7) 0.5414(6) 0.0347(14) Uani 1 1 d . .
H5 H 0.4707 1.1835 0.6225 0.042 Uiso 1 1 calc R U
C6 C 0.3906(8) 1.1473(7) 0.4207(6) 0.0305(13) Uani 1 1 d . .
H6 H 0.4684 1.2245 0.4217 0.037 Uiso 1 1 calc R U
C7 C 0.0282(6) 0.8205(5) -0.1535(5) 0.0172(10) Uani 1 1 d . .
C8 C -0.0724(6) 0.7124(6) -0.2841(5) 0.0192(11) Uani 1 1 d . .
C9 C -0.0375(7) 0.7152(7) -0.3996(6) 0.0298(13) Uani 1 1 d . .
H9 H 0.0460 0.7880 -0.3978 0.036 Uiso 1 1 calc R U
C10 C -0.1270(9) 0.6098(7) -0.5175(6) 0.0369(15) Uani 1 1 d . .
H10 H -0.1025 0.6133 -0.5957 0.044 Uiso 1 1 calc R U
C11 C -0.2812(9) 0.5057(8) -0.4165(7) 0.0466(19) Uani 1 1 d . .
H11 H -0.3691 0.4349 -0.4221 0.056 Uiso 1 1 calc R U
C12 C -0.1994(9) 0.6033(7) -0.2957(7) 0.0360(15) Uani 1 1 d . .
H12 H -0.2283 0.5972 -0.2199 0.043 Uiso 1 1 calc R U
C13 C -0.0641(6) 0.7414(5) 0.1619(5) 0.0188(10) Uani 1 1 d . .
C14 C -0.2055(7) 0.7537(6) 0.1770(6) 0.0243(12) Uani 1 1 d . .
H14 H -0.2206 0.8436 0.2002 0.029 Uiso 1 1 calc R U
C15 C -0.3247(7) 0.6364(6) 0.1586(6) 0.0275(13) Uani 1 1 d . .
H15 H -0.4210 0.6461 0.1685 0.033 Uiso 1 1 calc R U
C16 C -0.3026(7) 0.5038(6) 0.1255(6) 0.0279(13) Uani 1 1 d . .
H16 H -0.3837 0.4226 0.1117 0.033 Uiso 1 1 calc R U
C17 C -0.1574(8) 0.4924(7) 0.1128(6) 0.0320(14) Uani 1 1 d . .
H17 H -0.1411 0.4029 0.0905 0.038 Uiso 1 1 calc R U
C18 C -0.0397(8) 0.6097(6) 0.1323(6) 0.0284(13) Uani 1 1 d . .
H18 H 0.0581 0.6012 0.1257 0.034 Uiso 1 1 calc R U
O2 O -0.3770(5) 0.2321(5) -0.7359(5) 0.0343(10) Uani 1 1 d D .
H2A H -0.325(9) 0.314(5) -0.686(7) 0.051 Uiso 1 1 d D U
H2B H -0.312(8) 0.202(8) -0.771(8) 0.051 Uiso 1 1 d D U

loop_
_atom_site_aniso_label
_atom_site_aniso_U_11
_atom_site_aniso_U_22
_atom_site_aniso_U_33
_atom_site_aniso_U_23
_atom_site_aniso_U_13
_atom_site_aniso_U_12
Pb1 0.01798(12) 0.01848(11) 0.01832(11) 0.00421(8) 0.00562(8) 0.00427(8)
Br1 0.0226(3) 0.0231(3) 0.0250(3) 0.0086(2) 0.0088(2) 0.0104(2)
O1 0.022(2) 0.027(2) 0.0198(19) 0.0049(16) 0.0084(16) 0.0016(16)
N1 0.016(2) 0.025(2) 0.016(2) 0.0033(18) 0.0034(18) 0.0059(19)
N2 0.018(2) 0.020(2) 0.016(2) 0.0044(17) 0.0062(18) 0.0066(18)
N3 0.024(2) 0.023(2) 0.023(2) 0.0032(19) 0.010(2) 0.006(2)
N4 0.050(4) 0.039(3) 0.023(3) -0.003(2) 0.002(3) -0.002(3)
C1 0.015(3) 0.024(3) 0.017(2) 0.007(2) 0.005(2) 0.008(2)
C2 0.024(3) 0.021(3) 0.021(3) 0.006(2) 0.011(2) 0.007(2)
C3 0.033(3) 0.034(3) 0.022(3) 0.009(3) 0.008(3) -0.001(3)
C4 0.048(4) 0.043(4) 0.020(3) 0.006(3) 0.008(3) 0.003(3)
C5 0.036(4) 0.035(3) 0.021(3) 0.001(3) 0.006(3) -0.001(3)
C6 0.030(3) 0.029(3) 0.022(3) 0.000(2) 0.007(3) -0.001(3)
C7 0.020(3) 0.015(2) 0.016(2) 0.001(2) 0.008(2) 0.005(2)
C8 0.018(3) 0.022(3) 0.017(3) 0.005(2) 0.006(2) 0.008(2)
C9 0.029(3) 0.039(3) 0.016(3) 0.006(2) 0.006(2) 0.002(3)
C10 0.042(4) 0.042(4) 0.017(3) 0.003(3) 0.006(3) 0.005(3)
C11 0.044(4) 0.039(4) 0.033(4) 0.000(3) 0.007(3) -0.016(3)
C12 0.043(4) 0.029(3) 0.026(3) 0.004(3) 0.012(3) -0.005(3)
C13 0.020(3) 0.018(2) 0.015(2) 0.005(2) 0.004(2) 0.002(2)
C14 0.029(3) 0.019(3) 0.028(3) 0.008(2) 0.010(3) 0.011(2)
C15 0.018(3) 0.033(3) 0.034(3) 0.016(3) 0.009(3) 0.006(2)
C16 0.025(3) 0.028(3) 0.025(3) 0.010(2) 0.003(2) 0.000(2)
C17 0.042(4) 0.024(3) 0.031(3) 0.007(3) 0.012(3) 0.012(3)
C18 0.032(3) 0.028(3) 0.028(3) 0.006(2) 0.014(3) 0.014(3)
O2 0.030(2) 0.033(2) 0.028(2) -0.0001(19) 0.009(2) -0.0031(19)

loop_
_atom_type_symbol
_atom_type_description
_atom_type_scat_dispersion_real
_atom_type_scat_dispersion_imag
_atom_type_scat_source
C C 0.0033 0.0016 'International Tables Vol C Tables 4.2.6.8 and 6.1.1.4'
H H 0.0000 0.0000 'International Tables Vol C Tables 4.2.6.8 and 6.1.1.4'
N N 0.0061 0.0033 'International Tables Vol C Tables 4.2.6.8 and 6.1.1.4'
O O 0.0106 0.0060 'International Tables Vol C Tables 4.2.6.8 and 6.1.1.4'
Br Br -0.2901 2.4595 'International Tables Vol C Tables 4.2.6.8 and 6.1.1.4'
Pb Pb -3.3944 10.1111 'International Tables Vol C Tables 4.2.6.8 and 6.1.1.4'

loop_
_geom_angle_atom_site_label_1
_geom_angle_atom_site_label_2
_geom_angle_atom_site_label_3
_geom_angle
N2 Pb1 O1 64.06(13)
N2 Pb1 N3 63.52(15)
O1 Pb1 N3 127.06(14)
N2 Pb1 Br1 80.44(10)
O1 Pb1 Br1 83.68(10)
N3 Pb1 Br1 81.03(11)
C7 O1 Pb1 115.5(3)
C7 N1 N2 111.0(4)
C1 N2 N1 115.4(4)
C1 N2 Pb1 123.9(4)
N1 N2 Pb1 120.1(3)
C6 N3 C2 118.4(5)
C6 N3 Pb1 123.7(4)
C2 N3 Pb1 117.0(4)
C11 N4 C10 115.9(6)
N2 C1 C2 117.3(5)
N2 C1 C13 122.1(5)
C2 C1 C13 120.6(5)
N3 C2 C3 121.3(5)
N3 C2 C1 117.5(5)
C3 C2 C1 121.1(5)
C4 C3 C2 118.8(6)
C4 C3 H3 120.6
C2 C3 H3 120.6
C5 C4 C3 120.2(6)
C5 C4 H4 119.9
C3 C4 H4 119.9
C4 C5 C6 117.6(6)
C4 C5 H5 121.2
C6 C5 H5 121.2
N3 C6 C5 123.7(6)
N3 C6 H6 118.2
C5 C6 H6 118.2
O1 C7 N1 128.9(5)
O1 C7 C8 118.7(5)
N1 C7 C8 112.2(5)
C9 C8 C12 117.0(5)
C9 C8 C7 120.0(5)
C12 C8 C7 122.9(5)
C10 C9 C8 118.9(6)
C10 C9 H9 120.6
C8 C9 H9 120.6
N4 C10 C9 123.9(6)
N4 C10 H10 118.0
C9 C10 H10 118.0
N4 C11 C12 124.6(7)
N4 C11 H11 117.7
C12 C11 H11 117.7
C11 C12 C8 119.6(6)
C11 C12 H12 120.2
C8 C12 H12 120.2
C14 C13 C18 119.7(5)
C14 C13 C1 121.1(5)
C18 C13 C1 119.2(5)
C15 C14 C13 120.9(5)
C15 C14 H14 119.6
C13 C14 H14 119.6
C14 C15 C16 119.7(6)
C14 C15 H15 120.1
C16 C15 H15 120.1
C15 C16 C17 119.0(6)
C15 C16 H16 120.5
C17 C16 H16 120.5
C18 C17 C16 120.7(6)
C18 C17 H17 119.7
C16 C17 H17 119.7
C17 C18 C13 120.0(6)
C17 C18 H18 120.0
C13 C18 H18 120.0
H2A O2 H2B 104(6)

loop_
_geom_bond_atom_site_label_1
_geom_bond_atom_site_label_2
_geom_bond_distance
Pb1 N2 2.489(5)
Pb1 O1 2.503(4)
Pb1 N3 2.612(5)
Pb1 Br1 2.7687(6)
O1 C7 1.270(7)
N1 C7 1.332(7)
N1 N2 1.395(6)
N2 C1 1.295(7)
N3 C6 1.337(8)
N3 C2 1.355(7)
N4 C11 1.336(10)
N4 C10 1.347(10)
C1 C2 1.468(8)
C1 C13 1.507(7)
C2 C3 1.399(8)
C3 C4 1.391(9)
C3 H3 0.9500
C4 C5 1.370(10)
C4 H4 0.9500
C5 C6 1.395(9)
C5 H5 0.9500
C6 H6 0.9500
C7 C8 1.504(7)
C8 C9 1.393(8)
C8 C12 1.401(8)
C9 C10 1.388(9)
C9 H9 0.9500
C10 H10 0.9500
C11 C12 1.363(9)
C11 H11 0.9500
C12 H12 0.9500
C13 C14 1.394(8)
C13 C18 1.398(8)
C14 C15 1.387(8)
C14 H14 0.9500
C15 C16 1.401(9)
C15 H15 0.9500
C16 C17 1.417(9)
C16 H16 0.9500
C17 C18 1.376(9)
C17 H17 0.9500
C18 H18 0.9500
O2 H2A 0.85(4)
O2 H2B 0.86(4)

loop_
_geom_hbond_atom_site_label_D
_geom_hbond_atom_site_label_H
_geom_hbond_atom_site_label_A
_geom_hbond_distance_DH
_geom_hbond_distance_HA
_geom_hbond_distance_DA
_geom_hbond_angle_DHA
_geom_hbond_site_symmetry_A
O2 H2A N4 0.85(4) 2.11(5) 2.924(7) 161(7) .
O2 H2B O1 0.86(4) 2.29(4) 3.139(6) 171(8) 2_564

loop_
_geom_torsion_atom_site_label_1
_geom_torsion_atom_site_label_2
_geom_torsion_atom_site_label_3
_geom_torsion_atom_site_label_4
_geom_torsion
C7 N1 N2 C1 -164.9(5)
C7 N1 N2 Pb1 6.9(5)
N1 N2 C1 C2 178.1(4)
Pb1 N2 C1 C2 6.7(7)
N1 N2 C1 C13 1.3(7)
Pb1 N2 C1 C13 -170.1(4)
C6 N3 C2 C3 -0.7(8)
Pb1 N3 C2 C3 168.9(5)
C6 N3 C2 C1 -177.2(5)
Pb1 N3 C2 C1 -7.6(6)
N2 C1 C2 N3 1.2(7)
C13 C1 C2 N3 178.0(5)
N2 C1 C2 C3 -175.3(5)
C13 C1 C2 C3 1.5(8)
N3 C2 C3 C4 -0.4(10)
C1 C2 C3 C4 175.9(6)
C2 C3 C4 C5 1.2(11)
C3 C4 C5 C6 -0.7(11)
C2 N3 C6 C5 1.3(9)
Pb1 N3 C6 C5 -167.6(5)
C4 C5 C6 N3 -0.5(11)
Pb1 O1 C7 N1 -3.6(7)
Pb1 O1 C7 C8 -178.9(3)
N2 N1 C7 O1 -2.0(8)
N2 N1 C7 C8 173.5(4)
O1 C7 C8 C9 -5.1(8)
N1 C7 C8 C9 178.9(5)
O1 C7 C8 C12 172.6(6)
N1 C7 C8 C12 -3.4(8)
C12 C8 C9 C10 -1.3(9)
C7 C8 C9 C10 176.5(6)
C11 N4 C10 C9 3.1(12)
C8 C9 C10 N4 -0.5(11)
C10 N4 C11 C12 -4.0(13)
N4 C11 C12 C8 2.4(13)
C9 C8 C12 C11 0.5(10)
C7 C8 C12 C11 -177.2(7)
N2 C1 C13 C14 -98.9(7)
C2 C1 C13 C14 84.4(7)
N2 C1 C13 C18 78.8(7)
C2 C1 C13 C18 -97.8(6)
C18 C13 C14 C15 -2.2(8)
C1 C13 C14 C15 175.5(5)
C13 C14 C15 C16 0.5(9)
C14 C15 C16 C17 0.7(9)
C15 C16 C17 C18 -0.2(9)
C16 C17 C18 C13 -1.5(9)
C14 C13 C18 C17 2.7(9)
C1 C13 C18 C17 -175.1(5)
